data_1550270
loop_
_publ_author_name
'Wang, Rong-Yan'
'Zhang, Xiao'
'Yu, Jie-Hui'
'Xu, Ji-Qing'

_publ_section_title
;
 Copper(i)-polymers and their photoluminescence thermochromism properties.
;
_journal_issue 2
_journal_name_full
'Photochemical &amp; photobiological sciences : Official journal of the European Photochemistry Association and the European Society for Photobiology'
_journal_page_first 477
_journal_page_last 486
_journal_paper_doi 10.1039/c8pp00474a
_journal_volume 18
_journal_year 2019
_chemical_absolute_configuration unk
_chemical_formula_moiety 'C11 H16 Br2 Cu2 N4'
_chemical_formula_sum 'C11 H16 Br2 Cu2 N4'
_chemical_formula_weight 491.18
_space_group_crystal_system orthorhombic
_space_group_IT_number 34
_space_group_name_Hall 'P 2 -2n'
_space_group_name_H-M_alt 'P n n 2'
_symmetry_space_group_name_Hall 'P 2 -2n'
_symmetry_space_group_name_H-M 'P n n 2'
_atom_sites_solution_hydrogens geom
_atom_sites_solution_primary dual
_audit_creation_date 2018-09-14
_audit_creation_method
;
Olex2 1.2
(compiled 2018.05.29 svn.r3508 for OlexSys, GUI svn.r5506)
;
_audit_update_record
;
2018-10-23 deposited with the CCDC.
2018-11-20 downloaded from the CCDC.
;
_cell_angle_alpha 90
_cell_angle_beta 90
_cell_angle_gamma 90
_cell_formula_units_Z 4
_cell_length_a 17.6696(5)
_cell_length_b 9.5533(3)
_cell_length_c 9.5747(2)
_cell_measurement_reflns_used 6483
_cell_measurement_temperature 299(2)
_cell_measurement_theta_max 28.277
_cell_measurement_theta_min 3.013
_cell_volume 1616.24(8)
_computing_cell_refinement 'SAINT V8.38A (?, 2016)'
_computing_data_reduction 'SAINT V8.38A (?, 2016)'
_computing_molecular_graphics 'Olex2 (Dolomanov et al., 2009)'
_computing_publication_material 'Olex2 (Dolomanov et al., 2009)'
_computing_structure_refinement 'ShelXL (Sheldrick, 2015)'
_computing_structure_solution 'ShelXT (Sheldrick, 2015)'
_diffrn_ambient_temperature 299.19
_diffrn_detector_area_resol_mean 10.0
_diffrn_measured_fraction_theta_full 0.997
_diffrn_measured_fraction_theta_max 0.997
_diffrn_measurement_device_type 'Bruker P4'
_diffrn_measurement_method '\w scans'
_diffrn_radiation_monochromator graphite
_diffrn_radiation_type MoK\a
_diffrn_radiation_wavelength 0.71073
_diffrn_reflns_av_R_equivalents 0.0471
_diffrn_reflns_av_unetI/netI 0.0381
_diffrn_reflns_Laue_measured_fraction_full 0.997
_diffrn_reflns_Laue_measured_fraction_max 0.997
_diffrn_reflns_limit_h_max 21
_diffrn_reflns_limit_h_min -21
_diffrn_reflns_limit_k_max 11
_diffrn_reflns_limit_k_min -11
_diffrn_reflns_limit_l_max 11
_diffrn_reflns_limit_l_min -10
_diffrn_reflns_number 15474
_diffrn_reflns_point_group_measured_fraction_full 0.998
_diffrn_reflns_point_group_measured_fraction_max 0.998
_diffrn_reflns_theta_full 25.242
_diffrn_reflns_theta_max 25.343
_diffrn_reflns_theta_min 3.012
_exptl_absorpt_coefficient_mu 7.567
_exptl_absorpt_correction_type none
_exptl_crystal_colour yellow
_exptl_crystal_colour_primary yellow
_exptl_crystal_density_diffrn 2.019
_exptl_crystal_density_method 'not measured'
_exptl_crystal_description block
_exptl_crystal_F_000 952
_exptl_crystal_size_max 0.13
_exptl_crystal_size_mid 0.12
_exptl_crystal_size_min 0.11
_refine_diff_density_max 0.325
_refine_diff_density_min -0.510
_refine_diff_density_rms 0.075
_refine_ls_abs_structure_details
;
 Refined as an inversion twin.
;
_refine_ls_abs_structure_Flack 0.059(18)
_refine_ls_extinction_method none
_refine_ls_goodness_of_fit_ref 1.024
_refine_ls_hydrogen_treatment constr
_refine_ls_matrix_type full
_refine_ls_number_parameters 173
_refine_ls_number_reflns 2882
_refine_ls_number_restraints 1
_refine_ls_restrained_S_all 1.024
_refine_ls_R_factor_all 0.0384
_refine_ls_R_factor_gt 0.0294
_refine_ls_shift/su_max 0.000
_refine_ls_shift/su_mean 0.000
_refine_ls_structure_factor_coef Fsqd
_refine_ls_weighting_details 'w=1/[\s^2^(Fo^2^)+(0.0251P)^2^+0.5586P] where P=(Fo^2^+2Fc^2^)/3'
_refine_ls_weighting_scheme calc
_refine_ls_wR_factor_gt 0.0575
_refine_ls_wR_factor_ref 0.0607
_reflns_Friedel_coverage 0.881
_reflns_Friedel_fraction_full 0.999
_reflns_Friedel_fraction_max 0.999
_reflns_number_gt 2531
_reflns_number_total 2882
_reflns_threshold_expression 'I > 2\s(I)'
_cod_data_source_file c8pp00474a2.cif
_cod_data_source_block 1_CCDC2
_cod_depositor_comments 'Adding full bibliography for 1550267--1550270.cif.'
_cod_database_code 1550270
_shelx_shelxl_version_number 2017/1
_shelx_space_group_comment
;
The symmetry employed for this shelxl refinement is uniquely defined
by the following loop, which should always be used as a source of
symmetry information in preference to the above space-group names.
They are only intended as comments.
;
_shelx_estimated_absorpt_t_max 0.435
_shelx_estimated_absorpt_t_min 0.389
_olex2_refinement_description
;
1. Twinned data refinement
 Scales: 0.941(18)
 0.059(18)
2. Fixed Uiso
 At 1.2 times of:
  All C(H) groups, All C(H,H) groups
 At 1.5 times of:
  All C(H,H,H) groups
3.a Secondary CH2 refined with riding coordinates:
 C7(H7A,H7B), C8(H8A,H8B), C9(H9A,H9B)
3.b Me refined with riding coordinates:
 C10(H10A,H10B,H10C), C11(H11A,H11B,H11C)
3.c Aromatic/amide H refined with riding coordinates:
 C1(H1), C2(H2), C4(H4), C5(H5)
;
_olex2_submission_special_instructions 'No special instructions were received'

loop_
_space_group_symop_operation_xyz
'x, y, z'
'-x, -y, z'
'x+1/2, -y+1/2, z+1/2'
'-x+1/2, y+1/2, z+1/2'

loop_
_atom_site_label
_atom_site_type_symbol
_atom_site_fract_x
_atom_site_fract_y
_atom_site_fract_z
_atom_site_U_iso_or_equiv
_atom_site_adp_type
_atom_site_occupancy
_atom_site_site_symmetry_order
_atom_site_calc_flag
_atom_site_refinement_flags_posn
Cu1 Cu 0.07669(6) 0.04121(12) 0.54366(12) 0.0583(3) Uani 1 1 d .
Cu2 Cu 0.02923(6) -0.15941(11) 0.35660(12) 0.0591(3) Uani 1 1 d .
Br1 Br 0.04356(4) -0.20720(8) 0.60702(8) 0.0449(2) Uani 1 1 d .
Br2 Br 0.10658(4) 0.07721(7) 0.29005(9) 0.03846(18) Uani 1 1 d .
N1 N 0.1559(3) 0.1414(7) 0.6541(7) 0.0492(17) Uani 1 1 d .
N2 N 0.0989(3) 0.5355(6) 1.0755(7) 0.0420(16) Uani 1 1 d .
N3 N 0.2212(3) 0.2297(7) 0.8274(7) 0.0481(18) Uani 1 1 d .
N4 N 0.0601(3) 0.7097(6) 1.2040(7) 0.0412(15) Uani 1 1 d .
C1 C 0.2030(5) 0.2449(9) 0.6007(10) 0.059(2) Uani 1 1 d .
H1 H 0.205781 0.272250 0.507601 0.071 Uiso 1 1 calc R
C2 C 0.2437(5) 0.2987(10) 0.7058(11) 0.067(3) Uani 1 1 d .
H2 H 0.280038 0.368785 0.698987 0.081 Uiso 1 1 calc R
C3 C 0.1687(4) 0.1385(7) 0.7882(10) 0.0465(18) Uani 1 1 d .
C4 C 0.0775(5) 0.6381(9) 0.9871(9) 0.051(2) Uani 1 1 d .
H4 H 0.078709 0.635281 0.889997 0.061 Uiso 1 1 calc R
C5 C 0.0537(4) 0.7461(8) 1.0681(8) 0.047(2) Uani 1 1 d .
H5 H 0.035908 0.831533 1.035229 0.057 Uiso 1 1 calc R
C6 C 0.0887(4) 0.5815(7) 1.2062(9) 0.0390(17) Uani 1 1 d .
C7 C 0.2483(5) 0.2671(9) 0.9646(10) 0.060(2) Uani 1 1 d .
H7A H 0.302989 0.275467 0.961840 0.072 Uiso 1 1 calc R
H7B H 0.235720 0.192748 1.029544 0.072 Uiso 1 1 calc R
C8 C 0.2150(4) 0.4026(9) 1.0168(10) 0.061(3) Uani 1 1 d .
H8A H 0.237730 0.424918 1.106342 0.073 Uiso 1 1 calc R
H8B H 0.228344 0.476775 0.952167 0.073 Uiso 1 1 calc R
C9 C 0.1314(4) 0.3999(8) 1.0333(10) 0.050(2) Uani 1 1 d .
H9A H 0.108781 0.371536 0.945396 0.060 Uiso 1 1 calc R
H9B H 0.118250 0.330084 1.102715 0.060 Uiso 1 1 calc R
C10 C 0.1317(6) 0.0382(10) 0.8839(11) 0.079(3) Uani 1 1 d .
H10A H 0.149132 0.054188 0.977468 0.119 Uiso 1 1 calc R
H10B H 0.077837 0.050900 0.880072 0.119 Uiso 1 1 calc R
H10C H 0.144065 -0.055631 0.856166 0.119 Uiso 1 1 calc R
C11 C 0.1067(4) 0.4996(8) 1.3348(8) 0.049(2) Uani 1 1 d .
H11A H 0.126771 0.409831 1.308878 0.074 Uiso 1 1 calc R
H11B H 0.143544 0.549351 1.389318 0.074 Uiso 1 1 calc R
H11C H 0.061517 0.486818 1.388913 0.074 Uiso 1 1 calc R

loop_
_atom_site_aniso_label
_atom_site_aniso_U_11
_atom_site_aniso_U_22
_atom_site_aniso_U_33
_atom_site_aniso_U_23
_atom_site_aniso_U_13
_atom_site_aniso_U_12
Cu1 0.0574(6) 0.0660(7) 0.0513(6) -0.0068(5) -0.0100(5) -0.0129(6)
Cu2 0.0675(7) 0.0538(7) 0.0558(7) -0.0124(5) 0.0001(6) 0.0109(5)
Br1 0.0477(4) 0.0432(4) 0.0437(4) 0.0030(4) -0.0023(4) 0.0060(4)
Br2 0.0429(4) 0.0338(4) 0.0387(3) 0.0020(3) 0.0057(4) 0.0035(3)
N1 0.045(4) 0.053(4) 0.049(5) -0.007(3) -0.002(3) -0.003(3)
N2 0.043(4) 0.036(4) 0.046(4) -0.003(3) 0.005(3) 0.002(3)
N3 0.037(4) 0.048(4) 0.059(5) -0.026(3) -0.008(3) 0.002(3)
N4 0.047(4) 0.032(4) 0.044(4) -0.007(3) 0.003(3) -0.001(3)
C1 0.063(5) 0.059(6) 0.055(5) 0.012(5) -0.009(5) -0.016(4)
C2 0.061(6) 0.056(6) 0.085(7) -0.001(5) 0.011(6) -0.019(5)
C3 0.044(4) 0.042(4) 0.053(5) -0.011(5) -0.003(4) 0.001(3)
C4 0.060(5) 0.055(5) 0.039(4) 0.002(4) 0.007(4) -0.007(4)
C5 0.057(5) 0.043(5) 0.042(5) 0.004(3) 0.004(4) 0.000(4)
C6 0.036(4) 0.032(4) 0.049(5) -0.008(4) 0.002(3) -0.005(3)
C7 0.045(5) 0.064(6) 0.070(6) -0.033(5) -0.014(5) 0.010(4)
C8 0.045(5) 0.057(6) 0.081(7) -0.039(5) -0.002(4) 0.000(4)
C9 0.053(5) 0.039(5) 0.058(5) -0.018(4) 0.003(4) 0.000(4)
C10 0.100(8) 0.072(7) 0.065(7) -0.003(5) 0.024(6) -0.008(6)
C11 0.058(5) 0.043(5) 0.048(5) 0.000(4) -0.007(4) 0.000(4)

loop_
_atom_type_symbol
_atom_type_description
_atom_type_scat_dispersion_real
_atom_type_scat_dispersion_imag
_atom_type_scat_source
C C 0.0033 0.0016 'International Tables Vol C Tables 4.2.6.8 and 6.1.1.4'
H H 0.0000 0.0000 'International Tables Vol C Tables 4.2.6.8 and 6.1.1.4'
Br Br -0.2901 2.4595 'International Tables Vol C Tables 4.2.6.8 and 6.1.1.4'
Cu Cu 0.3201 1.2651 'International Tables Vol C Tables 4.2.6.8 and 6.1.1.4'
N N 0.0061 0.0033 'International Tables Vol C Tables 4.2.6.8 and 6.1.1.4'

loop_
_geom_angle_atom_site_label_1
_geom_angle_atom_site_label_2
_geom_angle_atom_site_label_3
_geom_angle
_geom_angle_site_symmetry_1
_geom_angle_site_symmetry_3
Cu1 Cu1 Cu2 58.36(4) 2 2
Cu2 Cu1 Cu1 60.89(4) . 2
Cu2 Cu1 Cu2 70.38(5) . 2
Br1 Cu1 Cu1 54.01(4) 2 2
Br1 Cu1 Cu1 60.92(4) . 2
Br1 Cu1 Cu2 108.24(5) 2 .
Br1 Cu1 Cu2 55.26(4) . .
Br1 Cu1 Cu2 52.48(4) 2 2
Br1 Cu1 Cu2 112.04(5) . 2
Br1 Cu1 Br1 108.30(5) . 2
Br2 Cu1 Cu1 103.91(3) . 2
Br2 Cu1 Cu2 61.97(4) . .
Br2 Cu1 Cu2 58.07(4) . 2
Br2 Cu1 Br1 114.29(5) . .
Br2 Cu1 Br1 107.48(5) . 2
N1 Cu1 Cu1 143.73(19) . 2
N1 Cu1 Cu2 127.4(2) . 2
N1 Cu1 Cu2 153.0(2) . .
N1 Cu1 Br1 98.61(19) . 2
N1 Cu1 Br1 119.1(2) . .
N1 Cu1 Br2 107.4(2) . .
Cu1 Cu2 Cu1 60.75(5) . 2
Br1 Cu2 Cu1 61.53(4) . 2
Br1 Cu2 Cu1 57.49(4) . .
Br1 Cu2 Br2 109.39(5) . .
Br1 Cu2 Br2 112.97(5) . 2
Br2 Cu2 Cu1 98.59(4) . 2
Br2 Cu2 Cu1 54.58(4) . .
Br2 Cu2 Cu1 103.29(4) 2 .
Br2 Cu2 Cu1 54.85(4) 2 2
Br2 Cu2 Br2 98.93(4) 2 .
N4 Cu2 Cu1 145.86(18) 1_544 .
N4 Cu2 Cu1 153.37(19) 1_544 2
N4 Cu2 Br1 124.75(19) 1_544 .
N4 Cu2 Br2 102.22(18) 1_544 .
N4 Cu2 Br2 105.13(19) 1_544 2
Cu1 Br1 Cu1 65.07(4) . 2
Cu2 Br1 Cu1 65.98(4) . 2
Cu2 Br1 Cu1 67.25(4) . .
Cu1 Br2 Cu2 67.08(4) . 2
Cu1 Br2 Cu2 63.46(4) . .
Cu2 Br2 Cu2 74.34(4) 2 .
C1 N1 Cu1 124.5(6) . .
C3 N1 Cu1 129.2(6) . .
C3 N1 C1 105.9(7) . .
C4 N2 C9 125.1(7) . .
C6 N2 C4 108.1(6) . .
C6 N2 C9 126.7(6) . .
C2 N3 C7 123.2(7) . .
C3 N3 C2 105.8(7) . .
C3 N3 C7 130.7(8) . .
C5 N4 Cu2 121.4(5) . 1_566
C6 N4 Cu2 132.1(6) . 1_566
C6 N4 C5 106.5(7) . .
N1 C1 H1 125.7 . .
C2 C1 N1 108.6(8) . .
C2 C1 H1 125.7 . .
N3 C2 H2 126.5 . .
C1 C2 N3 107.0(7) . .
C1 C2 H2 126.5 . .
N1 C3 N3 112.7(8) . .
N1 C3 C10 123.2(8) . .
N3 C3 C10 124.0(9) . .
N2 C4 H4 126.9 . .
N2 C4 C5 106.3(8) . .
C5 C4 H4 126.9 . .
N4 C5 C4 109.2(7) . .
N4 C5 H5 125.4 . .
C4 C5 H5 125.4 . .
N2 C6 C11 124.8(6) . .
N4 C6 N2 109.8(7) . .
N4 C6 C11 125.4(7) . .
N3 C7 H7A 109.1 . .
N3 C7 H7B 109.1 . .
N3 C7 C8 112.7(7) . .
H7A C7 H7B 107.8 . .
C8 C7 H7A 109.1 . .
C8 C7 H7B 109.1 . .
C7 C8 H8A 108.7 . .
C7 C8 H8B 108.7 . .
H8A C8 H8B 107.6 . .
C9 C8 C7 114.1(7) . .
C9 C8 H8A 108.7 . .
C9 C8 H8B 108.7 . .
N2 C9 C8 113.7(6) . .
N2 C9 H9A 108.8 . .
N2 C9 H9B 108.8 . .
C8 C9 H9A 108.8 . .
C8 C9 H9B 108.8 . .
H9A C9 H9B 107.7 . .
C3 C10 H10A 109.5 . .
C3 C10 H10B 109.5 . .
C3 C10 H10C 109.5 . .
H10A C10 H10B 109.5 . .
H10A C10 H10C 109.5 . .
H10B C10 H10C 109.5 . .
C6 C11 H11A 109.5 . .
C6 C11 H11B 109.5 . .
C6 C11 H11C 109.5 . .
H11A C11 H11B 109.5 . .
H11A C11 H11C 109.5 . .
H11B C11 H11C 109.5 . .

loop_
_geom_bond_atom_site_label_1
_geom_bond_atom_site_label_2
_geom_bond_distance
_geom_bond_site_symmetry_2
Cu1 Cu1 2.822(2) 2
Cu1 Cu2 2.8260(15) 2
Cu1 Cu2 2.7540(15) .
Cu1 Br1 2.7198(14) 2
Cu1 Br1 2.5184(13) .
Cu1 Br2 2.5087(14) .
Cu1 N1 1.998(6) .
Cu2 Br1 2.4539(14) .
Cu2 Br2 2.6041(12) 2
Cu2 Br2 2.7173(13) .
Cu2 N4 1.999(6) 1_544
N1 C1 1.390(10) .
N1 C3 1.305(11) .
N2 C4 1.349(10) .
N2 C6 1.338(10) .
N2 C9 1.474(9) .
N3 C2 1.396(11) .
N3 C3 1.327(9) .
N3 C7 1.442(10) .
N4 C5 1.351(10) .
N4 C6 1.326(9) .
C1 H1 0.9300 .
C1 C2 1.339(12) .
C2 H2 0.9300 .
C3 C10 1.478(13) .
C4 H4 0.9300 .
C4 C5 1.357(11) .
C5 H5 0.9300 .
C6 C11 1.494(11) .
C7 H7A 0.9700 .
C7 H7B 0.9700 .
C7 C8 1.507(10) .
C8 H8A 0.9700 .
C8 H8B 0.9700 .
C8 C9 1.486(10) .
C9 H9A 0.9700 .
C9 H9B 0.9700 .
C10 H10A 0.9600 .
C10 H10B 0.9600 .
C10 H10C 0.9600 .
C11 H11A 0.9600 .
C11 H11B 0.9600 .
C11 H11C 0.9600 .

loop_
_twin_individual_id
_twin_individual_mass_fraction_refined
1 0.941(18)
2 0.059(18)
